data_4078852
loop_
_publ_author_name
'Bernhammer, Jan C.'
'Huynh, Han Vinh'

_publ_section_title
;
 Pyrazolin-5-ylidene Palladium(II) Complexes: Synthesis, Characterization,
 and Application in the Direct Arylation of Pentafluorobenzene
;
_journal_issue 14
_journal_name_full Organometallics
_journal_page_first 5121
_journal_paper_doi 10.1021/om300464b
_journal_volume 31
_journal_year 2012
_chemical_formula_sum 'C47 H42 B Cl F4 N2 P2 Pd'
_chemical_formula_weight 925.43
_chemical_name_systematic
; 
 ? 
;
_space_group_IT_number 14
_symmetry_cell_setting monoclinic
_symmetry_space_group_name_Hall '-P 2yn'
_symmetry_space_group_name_H-M 'P 1 21/n 1'
_atom_sites_solution_hydrogens geom
_atom_sites_solution_primary direct
_atom_sites_solution_secondary difmap
_audit_creation_method SHELXL-97
_cell_angle_alpha 90.00
_cell_angle_beta 102.4180(10)
_cell_angle_gamma 90.00
_cell_formula_units_Z 4
_cell_length_a 12.7835(6)
_cell_length_b 19.6275(8)
_cell_length_c 17.6761(8)
_cell_measurement_temperature 223(2)
_cell_volume 4331.3(3)
_computing_structure_refinement 'SHELXL-97 (Sheldrick, 1997)'
_computing_structure_solution 'SHELXS-97 (Sheldrick, 1990)'
_diffrn_ambient_temperature 223(2)
_diffrn_measured_fraction_theta_full 0.997
_diffrn_measured_fraction_theta_max 0.997
_diffrn_radiation_monochromator graphite
_diffrn_radiation_source 'fine-focus sealed tube'
_diffrn_radiation_type MoK\a
_diffrn_radiation_wavelength 0.71073
_diffrn_reflns_av_R_equivalents 0.0538
_diffrn_reflns_av_sigmaI/netI 0.0623
_diffrn_reflns_limit_h_max 15
_diffrn_reflns_limit_h_min -16
_diffrn_reflns_limit_k_max 25
_diffrn_reflns_limit_k_min -21
_diffrn_reflns_limit_l_max 22
_diffrn_reflns_limit_l_min -22
_diffrn_reflns_number 30322
_diffrn_reflns_theta_full 27.50
_diffrn_reflns_theta_max 27.50
_diffrn_reflns_theta_min 1.57
_exptl_absorpt_coefficient_mu 0.617
_exptl_absorpt_correction_T_max 0.9186
_exptl_absorpt_correction_T_min 0.7905
_exptl_crystal_density_diffrn 1.419
_exptl_crystal_density_method 'not measured'
_exptl_crystal_F_000 1888
_exptl_crystal_size_max 0.40
_exptl_crystal_size_mid 0.18
_exptl_crystal_size_min 0.14
_refine_diff_density_max 0.785
_refine_diff_density_min -0.326
_refine_diff_density_rms 0.081
_refine_ls_extinction_method none
_refine_ls_goodness_of_fit_ref 1.061
_refine_ls_hydrogen_treatment mixed
_refine_ls_matrix_type full
_refine_ls_number_parameters 535
_refine_ls_number_reflns 9920
_refine_ls_number_restraints 51
_refine_ls_restrained_S_all 1.070
_refine_ls_R_factor_all 0.0775
_refine_ls_R_factor_gt 0.0546
_refine_ls_shift/su_max 0.001
_refine_ls_shift/su_mean 0.000
_refine_ls_structure_factor_coef Fsqd
_refine_ls_weighting_details 'calc w=1/[\s^2^(Fo^2^)+(0.0612P)^2^+0.2657P] where P=(Fo^2^+2Fc^2^)/3'
_refine_ls_weighting_scheme calc
_refine_ls_wR_factor_gt 0.1234
_refine_ls_wR_factor_ref 0.1339
_reflns_number_gt 7374
_reflns_number_total 9920
_reflns_threshold_expression >2sigma(I)
_cod_data_source_file om300464b_si_002.cif
_cod_data_source_block b532
_cod_depositor_comments
;
The following automatic conversions were performed:

'_symmetry_cell_setting' value 'Monoclinic' changed to 'monoclinic'
according to /home/saulius/struct/CIF-dictionaries/cif_core.dic
dictionary named 'cif_core.dic' version 2.4.2 from 2011-04-26.

Automatic conversion script
Id: cif_fix_values 1891 2012-01-12 08:04:46Z andrius 
;
_cod_original_sg_symbol_H-M P2(1)/n
_cod_database_code 4078852

loop_
_symmetry_equiv_pos_as_xyz
'x, y, z'
'-x+1/2, y+1/2, -z+1/2'
'-x, -y, -z'
'x-1/2, -y-1/2, z-1/2'

loop_
_atom_site_label
_atom_site_type_symbol
_atom_site_fract_x
_atom_site_fract_y
_atom_site_fract_z
_atom_site_U_iso_or_equiv
_atom_site_adp_type
_atom_site_occupancy
_atom_site_symmetry_multiplicity
_atom_site_calc_flag
_atom_site_refinement_flags
_atom_site_disorder_assembly
_atom_site_disorder_group
Pd1 Pd 0.27985(2) 0.063513(13) 0.268947(15) 0.03569(10) Uani 1 1 d . . .
Cl1 Cl 0.34870(9) -0.02891(5) 0.34838(6) 0.0596(3) Uani 1 1 d . . .
P1 P 0.38725(8) 0.02694(5) 0.18557(5) 0.0407(2) Uani 1 1 d . . .
P2 P 0.17638(7) 0.09122(5) 0.35838(5) 0.0356(2) Uani 1 1 d . . .
N1 N 0.1362(2) 0.14107(13) 0.14329(16) 0.0365(6) Uani 1 1 d . . .
N2 N 0.1266(2) 0.20183(14) 0.10167(17) 0.0432(7) Uani 1 1 d . . .
C1 C 0.2273(3) 0.14073(17) 0.19831(19) 0.0355(7) Uani 1 1 d . . .
C2 C 0.2781(3) 0.20244(17) 0.1907(2) 0.0421(8) Uani 1 1 d . . .
H2 H 0.3437 0.2171 0.2213 0.051 Uiso 1 1 calc R . .
C3 C 0.2152(3) 0.23835(18) 0.1305(2) 0.0452(9) Uani 1 1 d . . .
C4 C 0.2341(4) 0.3057(2) 0.0956(3) 0.0731(14) Uani 1 1 d . . .
H4A H 0.2386 0.2992 0.0420 0.110 Uiso 1 1 calc R . .
H4B H 0.3005 0.3252 0.1243 0.110 Uiso 1 1 calc R . .
H4C H 0.1752 0.3363 0.0979 0.110 Uiso 1 1 calc R . .
C5 C 0.0506(4) 0.2097(2) 0.0281(2) 0.0641(12) Uani 1 1 d . . .
H5A H 0.0674 0.2507 0.0025 0.096 Uiso 1 1 calc R . .
H5B H -0.0214 0.2132 0.0373 0.096 Uiso 1 1 calc R . .
H5C H 0.0550 0.1706 -0.0045 0.096 Uiso 1 1 calc R . .
C6 C 0.0463(3) 0.09518(18) 0.13291(19) 0.0386(8) Uani 1 1 d . . .
C7 C -0.0488(3) 0.1170(2) 0.1495(2) 0.0487(9) Uani 1 1 d . . .
H7 H -0.0562 0.1621 0.1656 0.058 Uiso 1 1 calc R . .
C8 C -0.1334(4) 0.0716(3) 0.1423(3) 0.0662(13) Uani 1 1 d . . .
H8 H -0.1988 0.0861 0.1532 0.079 Uiso 1 1 calc R . .
C9 C -0.1222(4) 0.0060(3) 0.1195(3) 0.0734(15) Uani 1 1 d . . .
H9 H -0.1796 -0.0247 0.1155 0.088 Uiso 1 1 calc R . .
C10 C -0.0279(4) -0.0153(2) 0.1025(2) 0.0686(13) Uani 1 1 d . . .
H10 H -0.0209 -0.0606 0.0871 0.082 Uiso 1 1 calc R . .
C11 C 0.0575(3) 0.02942(19) 0.1078(2) 0.0510(10) Uani 1 1 d . . .
H11 H 0.1216 0.0153 0.0945 0.061 Uiso 1 1 calc R . .
C1A C 0.4030(3) 0.0871(2) 0.1099(2) 0.0468(9) Uani 1 1 d . . .
C2A C 0.3266(4) 0.0912(2) 0.0413(2) 0.0620(11) Uani 1 1 d . . .
H2A H 0.2714 0.0587 0.0299 0.074 Uiso 1 1 calc R . .
C3A C 0.3323(5) 0.1437(3) -0.0105(3) 0.0836(16) Uani 1 1 d . . .
H3A H 0.2813 0.1462 -0.0574 0.100 Uiso 1 1 calc R . .
C4A C 0.4109(6) 0.1916(3) 0.0061(3) 0.0867(18) Uani 1 1 d . . .
H4A1 H 0.4135 0.2272 -0.0290 0.104 Uiso 1 1 calc R . .
C5A C 0.4861(5) 0.1878(2) 0.0739(3) 0.0769(15) Uani 1 1 d . . .
H5A1 H 0.5406 0.2207 0.0853 0.092 Uiso 1 1 calc R . .
C6A C 0.4823(4) 0.1354(2) 0.1262(3) 0.0594(11) Uani 1 1 d . . .
H6A H 0.5341 0.1330 0.1727 0.071 Uiso 1 1 calc R . .
C1B C 0.5244(3) 0.01064(19) 0.2370(2) 0.0436(9) Uani 1 1 d . . .
C2B C 0.5881(3) -0.0388(2) 0.2133(2) 0.0515(10) Uani 1 1 d . . .
H2B H 0.5600 -0.0666 0.1705 0.062 Uiso 1 1 calc R . .
C3B C 0.6936(3) -0.0469(2) 0.2533(3) 0.0634(13) Uani 1 1 d . . .
H3B H 0.7368 -0.0805 0.2375 0.076 Uiso 1 1 calc R . .
C4B C 0.7350(4) -0.0058(3) 0.3161(3) 0.0690(13) Uani 1 1 d . . .
H4B1 H 0.8062 -0.0117 0.3432 0.083 Uiso 1 1 calc R . .
C5B C 0.6731(4) 0.0429(3) 0.3384(3) 0.0722(13) Uani 1 1 d . . .
H5B1 H 0.7021 0.0714 0.3804 0.087 Uiso 1 1 calc R . .
C6B C 0.5676(3) 0.0512(2) 0.3002(3) 0.0583(11) Uani 1 1 d . . .
H6B H 0.5250 0.0845 0.3172 0.070 Uiso 1 1 calc R . .
C1C C 0.3332(3) -0.05063(19) 0.1348(2) 0.0492(10) Uani 1 1 d . . .
C2C C 0.2575(3) -0.0883(2) 0.1621(3) 0.0602(11) Uani 1 1 d . . .
H2C H 0.2376 -0.0747 0.2080 0.072 Uiso 1 1 calc R . .
C3C C 0.2105(4) -0.1454(2) 0.1233(4) 0.0787(15) Uani 1 1 d . . .
H3C H 0.1584 -0.1700 0.1422 0.094 Uiso 1 1 calc R . .
C4C C 0.2403(5) -0.1656(3) 0.0577(4) 0.0918(19) Uani 1 1 d . . .
H4C1 H 0.2082 -0.2043 0.0313 0.110 Uiso 1 1 calc R . .
C5C C 0.3158(5) -0.1309(3) 0.0293(3) 0.0871(18) Uani 1 1 d . . .
H5C1 H 0.3366 -0.1463 -0.0157 0.104 Uiso 1 1 calc R . .
C6C C 0.3625(4) -0.0721(2) 0.0677(3) 0.0684(13) Uani 1 1 d . . .
H6C H 0.4136 -0.0473 0.0479 0.082 Uiso 1 1 calc R . .
C1D C 0.2528(3) 0.12099(18) 0.4517(2) 0.0439(9) Uani 1 1 d . . .
C2D C 0.3600(4) 0.1042(2) 0.4748(3) 0.0692(13) Uani 1 1 d . . .
H2D H 0.3949 0.0812 0.4406 0.083 Uiso 1 1 calc R . .
C3D C 0.4162(4) 0.1216(3) 0.5487(3) 0.0859(16) Uani 1 1 d . . .
H3D H 0.4883 0.1086 0.5653 0.103 Uiso 1 1 calc R . .
C4D C 0.3664(5) 0.1578(3) 0.5976(3) 0.0809(16) Uani 1 1 d . . .
H4D H 0.4045 0.1700 0.6474 0.097 Uiso 1 1 calc R . .
C5D C 0.2620(5) 0.1756(3) 0.5738(3) 0.0742(14) Uani 1 1 d . . .
H5D H 0.2284 0.2004 0.6074 0.089 Uiso 1 1 calc R . .
C6D C 0.2044(4) 0.1581(2) 0.5016(2) 0.0562(11) Uani 1 1 d . . .
H6D H 0.1323 0.1712 0.4860 0.067 Uiso 1 1 calc R . .
C1E C 0.1105(3) 0.01325(17) 0.3782(2) 0.0379(8) Uani 1 1 d . . .
C2E C 0.1177(4) -0.0134(2) 0.4505(2) 0.0579(11) Uani 1 1 d . . .
H2E H 0.1559 0.0099 0.4943 0.069 Uiso 1 1 calc R . .
C3E C 0.0690(5) -0.0746(2) 0.4591(3) 0.0783(16) Uani 1 1 d . . .
H3E H 0.0745 -0.0932 0.5088 0.094 Uiso 1 1 calc R . .
C4E C 0.0123(4) -0.1088(2) 0.3954(4) 0.0731(15) Uani 1 1 d . . .
H4E H -0.0209 -0.1505 0.4019 0.088 Uiso 1 1 calc R . .
C5E C 0.0042(4) -0.0829(2) 0.3235(3) 0.0658(12) Uani 1 1 d . . .
H5E H -0.0344 -0.1065 0.2801 0.079 Uiso 1 1 calc R . .
C6E C 0.0527(3) -0.0219(2) 0.3144(2) 0.0558(10) Uani 1 1 d . . .
H6E H 0.0467 -0.0037 0.2644 0.067 Uiso 1 1 calc R . .
C1F C 0.0699(3) 0.15452(17) 0.33466(18) 0.0368(8) Uani 1 1 d . . .
C2F C -0.0364(3) 0.1400(2) 0.3366(2) 0.0458(9) Uani 1 1 d . . .
H2F H -0.0557 0.0960 0.3496 0.055 Uiso 1 1 calc R . .
C3F C -0.1138(3) 0.1908(2) 0.3195(2) 0.0545(10) Uani 1 1 d . . .
H3F H -0.1853 0.1812 0.3211 0.065 Uiso 1 1 calc R . .
C4F C -0.0855(4) 0.2554(2) 0.3000(2) 0.0590(11) Uani 1 1 d . . .
H4F H -0.1380 0.2896 0.2884 0.071 Uiso 1 1 calc R . .
C5F C 0.0182(4) 0.2699(2) 0.2976(2) 0.0535(10) Uani 1 1 d . . .
H5F H 0.0367 0.3139 0.2842 0.064 Uiso 1 1 calc R . .
C6F C 0.0964(3) 0.21972(18) 0.3147(2) 0.0445(9) Uani 1 1 d . . .
H6F H 0.1676 0.2300 0.3128 0.053 Uiso 1 1 calc R . .
B1 B 0.5980(4) 0.2660(3) 0.3221(3) 0.0743(17) Uani 1 1 d D . .
F1 F 0.6143(9) 0.3302(2) 0.3473(4) 0.170(4) Uani 0.757(6) 1 d PD A 1
F2 F 0.4950(4) 0.2532(5) 0.3142(5) 0.208(4) Uani 0.757(6) 1 d PD A 1
F3 F 0.6278(6) 0.2589(5) 0.2544(3) 0.153(3) Uani 0.757(6) 1 d PD A 1
F3A F 0.5235(17) 0.2993(13) 0.3459(10) 0.153(3) Uani 0.243(6) 1 d PD A 2
F2A F 0.6729(12) 0.3122(11) 0.3101(14) 0.208(4) Uani 0.243(6) 1 d PD A 2
F1A F 0.564(2) 0.2345(8) 0.2577(9) 0.170(4) Uani 0.243(6) 1 d PD A 2
F4 F 0.6552(3) 0.22477(18) 0.3772(2) 0.1221(13) Uani 1 1 d D A .

loop_
_atom_site_aniso_label
_atom_site_aniso_U_11
_atom_site_aniso_U_22
_atom_site_aniso_U_33
_atom_site_aniso_U_23
_atom_site_aniso_U_13
_atom_site_aniso_U_12
Pd1 0.03105(15) 0.03936(16) 0.03651(16) 0.00550(11) 0.00691(11) 0.00487(11)
Cl1 0.0547(6) 0.0582(6) 0.0679(7) 0.0253(5) 0.0173(5) 0.0184(5)
P1 0.0349(5) 0.0459(5) 0.0420(5) 0.0030(4) 0.0099(4) 0.0063(4)
P2 0.0323(5) 0.0415(5) 0.0319(5) 0.0041(4) 0.0043(4) 0.0026(4)
N1 0.0366(16) 0.0342(15) 0.0370(16) 0.0047(12) 0.0040(13) -0.0006(12)
N2 0.0426(18) 0.0384(16) 0.0459(18) 0.0109(13) 0.0038(14) 0.0046(13)
C1 0.0332(19) 0.0380(18) 0.0353(18) 0.0017(14) 0.0073(15) 0.0050(14)
C2 0.037(2) 0.040(2) 0.051(2) -0.0036(16) 0.0112(17) 0.0020(15)
C3 0.044(2) 0.0357(19) 0.058(2) 0.0035(17) 0.0173(19) -0.0007(16)
C4 0.071(3) 0.043(2) 0.107(4) 0.017(2) 0.025(3) -0.005(2)
C5 0.068(3) 0.063(3) 0.053(3) 0.018(2) -0.006(2) 0.003(2)
C6 0.0361(19) 0.045(2) 0.0312(18) 0.0045(15) 0.0006(15) -0.0056(16)
C7 0.042(2) 0.063(2) 0.041(2) 0.0026(18) 0.0068(17) 0.0019(19)
C8 0.038(2) 0.109(4) 0.049(3) 0.006(3) 0.006(2) -0.012(2)
C9 0.069(3) 0.098(4) 0.048(3) -0.002(3) 0.000(2) -0.043(3)
C10 0.092(4) 0.056(3) 0.053(3) -0.005(2) 0.004(3) -0.025(3)
C11 0.057(3) 0.046(2) 0.047(2) -0.0016(18) 0.0057(19) -0.0038(19)
C1A 0.046(2) 0.053(2) 0.046(2) 0.0077(18) 0.0187(19) 0.0140(18)
C2A 0.066(3) 0.075(3) 0.046(2) 0.008(2) 0.015(2) 0.015(2)
C3A 0.105(5) 0.096(4) 0.052(3) 0.020(3) 0.021(3) 0.028(4)
C4A 0.124(5) 0.074(4) 0.075(4) 0.030(3) 0.049(4) 0.021(4)
C5A 0.084(4) 0.067(3) 0.089(4) 0.019(3) 0.039(3) 0.004(3)
C6A 0.056(3) 0.063(3) 0.065(3) 0.014(2) 0.025(2) 0.009(2)
C1B 0.0328(19) 0.049(2) 0.050(2) 0.0136(17) 0.0110(17) 0.0051(16)
C2B 0.040(2) 0.054(2) 0.063(3) 0.013(2) 0.017(2) 0.0088(18)
C3B 0.041(2) 0.059(3) 0.096(4) 0.022(3) 0.027(3) 0.015(2)
C4B 0.036(2) 0.077(3) 0.089(4) 0.019(3) 0.001(2) 0.000(2)
C5B 0.050(3) 0.080(3) 0.079(3) -0.001(3) -0.003(2) -0.005(2)
C6B 0.042(2) 0.066(3) 0.066(3) -0.003(2) 0.008(2) 0.004(2)
C1C 0.045(2) 0.046(2) 0.055(2) -0.0035(18) 0.0054(19) 0.0138(17)
C2C 0.051(3) 0.048(2) 0.077(3) -0.006(2) 0.003(2) 0.006(2)
C3C 0.062(3) 0.050(3) 0.117(5) -0.009(3) 0.002(3) 0.004(2)
C4C 0.061(4) 0.070(3) 0.125(5) -0.033(3) -0.025(3) 0.023(3)
C5C 0.077(4) 0.099(4) 0.073(3) -0.037(3) -0.010(3) 0.038(3)
C6C 0.059(3) 0.079(3) 0.063(3) -0.010(2) 0.004(2) 0.020(2)
C1D 0.042(2) 0.047(2) 0.0368(19) 0.0080(16) -0.0042(16) -0.0051(17)
C2D 0.052(3) 0.071(3) 0.073(3) -0.008(2) -0.013(2) 0.004(2)
C3D 0.058(3) 0.095(4) 0.084(4) 0.006(3) -0.029(3) 0.002(3)
C4D 0.096(4) 0.090(4) 0.043(3) 0.003(2) -0.015(3) -0.032(3)
C5D 0.090(4) 0.086(3) 0.043(3) -0.010(2) 0.006(3) -0.017(3)
C6D 0.059(3) 0.070(3) 0.037(2) -0.0052(19) 0.004(2) -0.003(2)
C1E 0.0362(19) 0.0372(18) 0.042(2) 0.0046(15) 0.0124(16) 0.0033(15)
C2E 0.083(3) 0.050(2) 0.049(2) 0.0058(19) 0.030(2) 0.006(2)
C3E 0.118(5) 0.058(3) 0.075(3) 0.017(3) 0.054(3) 0.004(3)
C4E 0.069(3) 0.046(3) 0.117(5) 0.005(3) 0.047(3) -0.002(2)
C5E 0.048(3) 0.053(3) 0.093(4) -0.009(2) 0.008(3) -0.007(2)
C6E 0.048(2) 0.060(3) 0.054(3) 0.005(2) -0.002(2) -0.005(2)
C1F 0.039(2) 0.0427(19) 0.0293(17) -0.0021(14) 0.0085(15) 0.0041(15)
C2F 0.045(2) 0.053(2) 0.041(2) 0.0054(17) 0.0120(17) 0.0048(18)
C3F 0.043(2) 0.066(3) 0.056(2) 0.001(2) 0.016(2) 0.013(2)
C4F 0.065(3) 0.061(3) 0.049(2) 0.001(2) 0.008(2) 0.028(2)
C5F 0.063(3) 0.043(2) 0.053(2) 0.0007(18) 0.008(2) 0.0085(19)
C6F 0.048(2) 0.045(2) 0.040(2) -0.0038(16) 0.0073(17) -0.0019(17)
B1 0.050(3) 0.087(4) 0.077(4) -0.026(3) -0.006(3) 0.017(3)
F1 0.264(9) 0.071(3) 0.124(5) -0.019(3) -0.068(5) 0.004(4)
F2 0.054(3) 0.299(10) 0.253(8) -0.115(7) -0.005(4) -0.026(4)
F3 0.150(6) 0.219(7) 0.089(4) -0.017(4) 0.026(4) 0.042(5)
F3A 0.150(6) 0.219(7) 0.089(4) -0.017(4) 0.026(4) 0.042(5)
F2A 0.054(3) 0.299(10) 0.253(8) -0.115(7) -0.005(4) -0.026(4)
F1A 0.264(9) 0.071(3) 0.124(5) -0.019(3) -0.068(5) 0.004(4)
F4 0.136(3) 0.107(3) 0.128(3) 0.019(2) 0.038(3) 0.045(2)

loop_
_atom_type_symbol
_atom_type_description
_atom_type_scat_dispersion_real
_atom_type_scat_dispersion_imag
_atom_type_scat_source
C C 0.0033 0.0016 'International Tables Vol C Tables 4.2.6.8 and 6.1.1.4'
H H 0.0000 0.0000 'International Tables Vol C Tables 4.2.6.8 and 6.1.1.4'
B B 0.0013 0.0007 'International Tables Vol C Tables 4.2.6.8 and 6.1.1.4'
N N 0.0061 0.0033 'International Tables Vol C Tables 4.2.6.8 and 6.1.1.4'
F F 0.0171 0.0103 'International Tables Vol C Tables 4.2.6.8 and 6.1.1.4'
P P 0.1023 0.0942 'International Tables Vol C Tables 4.2.6.8 and 6.1.1.4'
Cl Cl 0.1484 0.1585 'International Tables Vol C Tables 4.2.6.8 and 6.1.1.4'
Pd Pd -0.9988 1.0072 'International Tables Vol C Tables 4.2.6.8 and 6.1.1.4'

loop_
_geom_angle_atom_site_label_1
_geom_angle_atom_site_label_2
_geom_angle_atom_site_label_3
_geom_angle
C1 Pd1 P1 90.18(10)
C1 Pd1 P2 94.80(10)
P1 Pd1 P2 174.96(3)
C1 Pd1 Cl1 176.94(10)
P1 Pd1 Cl1 86.80(3)
P2 Pd1 Cl1 88.23(3)
C1B P1 C1C 108.72(18)
C1B P1 C1A 103.47(17)
C1C P1 C1A 105.60(19)
C1B P1 Pd1 111.90(13)
C1C P1 Pd1 110.78(14)
C1A P1 Pd1 115.85(12)
C1E P2 C1D 106.04(16)
C1E P2 C1F 105.32(16)
C1D P2 C1F 102.60(16)
C1E P2 Pd1 106.74(11)
C1D P2 Pd1 114.58(13)
C1F P2 Pd1 120.44(11)
C1 N1 N2 110.5(3)
C1 N1 C6 129.1(3)
N2 N1 C6 119.4(3)
C3 N2 N1 106.6(3)
C3 N2 C5 128.9(3)
N1 N2 C5 122.0(3)
N1 C1 C2 105.9(3)
N1 C1 Pd1 125.5(2)
C2 C1 Pd1 128.4(3)
C3 C2 C1 108.2(3)
N2 C3 C2 108.8(3)
N2 C3 C4 120.7(4)
C2 C3 C4 130.4(4)
C7 C6 C11 121.1(4)
C7 C6 N1 119.6(3)
C11 C6 N1 119.3(3)
C6 C7 C8 119.1(4)
C9 C8 C7 120.3(4)
C8 C9 C10 120.3(4)
C9 C10 C11 120.6(4)
C6 C11 C10 118.5(4)
C6A C1A C2A 119.6(4)
C6A C1A P1 119.0(3)
C2A C1A P1 120.6(3)
C1A C2A C3A 119.4(5)
C4A C3A C2A 120.8(5)
C3A C4A C5A 119.8(5)
C4A C5A C6A 120.3(5)
C1A C6A C5A 120.1(5)
C6B C1B C2B 119.1(4)
C6B C1B P1 118.4(3)
C2B C1B P1 122.5(3)
C1B C2B C3B 119.7(4)
C4B C3B C2B 120.2(4)
C5B C4B C3B 120.0(4)
C4B C5B C6B 120.8(5)
C5B C6B C1B 120.3(4)
C6C C1C C2C 118.3(4)
C6C C1C P1 122.0(4)
C2C C1C P1 119.6(3)
C3C C2C C1C 121.5(5)
C4C C3C C2C 119.3(5)
C3C C4C C5C 121.5(5)
C4C C5C C6C 119.5(5)
C1C C6C C5C 119.9(5)
C2D C1D C6D 119.1(4)
C2D C1D P2 119.7(3)
C6D C1D P2 121.2(3)
C1D C2D C3D 119.8(5)
C4D C3D C2D 120.1(5)
C5D C4D C3D 119.7(4)
C4D C5D C6D 121.3(5)
C5D C6D C1D 119.9(4)
C2E C1E C6E 119.0(4)
C2E C1E P2 124.2(3)
C6E C1E P2 116.7(3)
C1E C2E C3E 119.8(4)
C4E C3E C2E 120.5(4)
C5E C4E C3E 120.4(4)
C4E C5E C6E 119.5(5)
C5E C6E C1E 120.8(4)
C6F C1F C2F 119.1(3)
C6F C1F P2 118.4(3)
C2F C1F P2 122.5(3)
C3F C2F C1F 119.9(4)
C4F C3F C2F 120.0(4)
C5F C4F C3F 120.5(4)
C4F C5F C6F 120.2(4)
C1F C6F C5F 120.3(4)
F1A B1 F3A 113.5(10)
F1A B1 F2 71.1(12)
F3A B1 F2 49.1(12)
F1A B1 F1 138.2(9)
F3A B1 F1 59.3(11)
F2 B1 F1 107.2(6)
F1A B1 F3 42.7(12)
F3A B1 F3 135.3(9)
F2 B1 F3 110.8(6)
F1 B1 F3 109.9(6)
F1A B1 F4 112.2(8)
F3A B1 F4 112.9(8)
F2 B1 F4 109.7(6)
F1 B1 F4 107.6(5)
F3 B1 F4 111.6(5)
F1A B1 F2A 107.1(10)
F3A B1 F2A 107.6(10)
F2 B1 F2A 145.7(9)
F1 B1 F2A 50.4(10)
F3 B1 F2A 65.5(11)
F4 B1 F2A 102.7(8)

loop_
_geom_bond_atom_site_label_1
_geom_bond_atom_site_label_2
_geom_bond_distance
Pd1 C1 1.987(3)
Pd1 P1 2.3331(9)
Pd1 P2 2.3332(9)
Pd1 Cl1 2.3463(10)
P1 C1B 1.821(4)
P1 C1C 1.826(4)
P1 C1A 1.828(4)
P2 C1E 1.817(3)
P2 C1D 1.823(4)
P2 C1F 1.824(3)
N1 C1 1.347(4)
N1 N2 1.393(4)
N1 C6 1.441(4)
N2 C3 1.344(5)
N2 C5 1.455(5)
C1 C2 1.394(5)
C2 C3 1.382(5)
C3 C4 1.500(5)
C6 C7 1.379(5)
C6 C11 1.383(5)
C7 C8 1.386(6)
C8 C9 1.367(7)
C9 C10 1.369(7)
C10 C11 1.389(6)
C1A C6A 1.372(6)
C1A C2A 1.385(6)
C2A C3A 1.392(7)
C3A C4A 1.361(8)
C4A C5A 1.369(8)
C5A C6A 1.390(6)
C1B C6B 1.387(6)
C1B C2B 1.387(5)
C2B C3B 1.390(6)
C3B C4B 1.383(7)
C4B C5B 1.353(7)
C5B C6B 1.381(6)
C1C C6C 1.384(6)
C1C C2C 1.384(6)
C2C C3C 1.383(6)
C3C C4C 1.354(8)
C4C C5C 1.362(8)
C5C C6C 1.407(7)
C1D C2D 1.383(6)
C1D C6D 1.388(5)
C2D C3D 1.392(7)
C3D C4D 1.377(8)
C4D C5D 1.356(7)
C5D C6D 1.373(6)
C1E C2E 1.366(5)
C1E C6E 1.391(5)
C2E C3E 1.376(6)
C3E C4E 1.375(7)
C4E C5E 1.352(7)
C5E C6E 1.375(6)
C1F C6F 1.389(5)
C1F C2F 1.397(5)
C2F C3F 1.391(5)
C3F C4F 1.381(6)
C4F C5F 1.365(6)
C5F C6F 1.390(5)
B1 F1A 1.287(12)
B1 F3A 1.298(12)
B1 F2 1.318(7)
B1 F1 1.338(6)
B1 F3 1.340(7)
B1 F4 1.353(6)
B1 F2A 1.370(12)
